data_7035035
loop_
_publ_author_name
'Albertin, Gabriele'
'Antoniutti, Stefano'
'Castro, Jes\'us'
'Dottorello, Gianluca'

_publ_section_title
;
 Preparation and reactivity of diazoalkane complexes of ruthenium
 stabilised by an indenyl ligand.
;
_journal_issue 19
_journal_name_full 'Dalton transactions (Cambridge, England : 2003)'
_journal_page_first 9289
_journal_page_last 9303
_journal_paper_doi 10.1039/c5dt00755k
_journal_volume 44
_journal_year 2015
_chemical_formula_moiety 'C59 H58 O3 P3 Ru, C24 H20 B'
_chemical_formula_sum 'C83 H78 B O3 P3 Ru'
_chemical_formula_weight 1328.24
_space_group_crystal_system triclinic
_space_group_IT_number 2
_space_group_name_Hall '-P 1'
_space_group_name_H-M_alt 'P -1'
_symmetry_space_group_name_Hall '-P 1'
_symmetry_space_group_name_H-M 'P -1'
_atom_sites_solution_hydrogens mixed
_audit_creation_method SHELXL-2014/6
_audit_update_record
;
2015-02-18 deposited with the CCDC.
2015-04-13 downloaded from the CCDC.
;
_cell_angle_alpha 72.786(9)
_cell_angle_beta 76.549(9)
_cell_angle_gamma 71.730(9)
_cell_formula_units_Z 2
_cell_length_a 11.0701(19)
_cell_length_b 17.550(3)
_cell_length_c 20.754(3)
_cell_measurement_reflns_used 8618
_cell_measurement_temperature 296(2)
_cell_measurement_theta_max 66.46
_cell_measurement_theta_min 2.26
_cell_volume 3613.6(10)
_computing_cell_refinement 'Bruker SAINT'
_computing_data_collection 'Bruker APEX2'
_computing_data_reduction 'Bruker SAINT'
_computing_structure_refinement 'SHELXL-2014/6 (Sheldrick, 2014)'
_computing_structure_solution 'SHELXS-97 (Sheldrick, 1990)'
_diffrn_ambient_temperature 296(2)
_diffrn_measured_fraction_theta_full 0.943
_diffrn_measured_fraction_theta_max 0.916
_diffrn_measurement_device_type 'Bruker CCD Smart 6000'
_diffrn_measurement_method '\f and \w scans'
_diffrn_radiation_monochromator 'Incoatec Quazar MX multilayer optics'
_diffrn_radiation_source 'Incoatec I\muS microsource'
_diffrn_radiation_type CuK\a
_diffrn_radiation_wavelength 1.54178
_diffrn_reflns_av_R_equivalents 0.0702
_diffrn_reflns_av_unetI/netI 0.0435
_diffrn_reflns_laue_measured_fraction_full 0.943
_diffrn_reflns_laue_measured_fraction_max 0.916
_diffrn_reflns_limit_h_max 12
_diffrn_reflns_limit_h_min -12
_diffrn_reflns_limit_k_max 20
_diffrn_reflns_limit_k_min -20
_diffrn_reflns_limit_l_max 24
_diffrn_reflns_limit_l_min -24
_diffrn_reflns_number 69131
_diffrn_reflns_point_group_measured_fraction_full 0.943
_diffrn_reflns_point_group_measured_fraction_max 0.916
_diffrn_reflns_theta_full 64.000
_diffrn_reflns_theta_max 67.453
_diffrn_reflns_theta_min 2.256
_exptl_absorpt_coefficient_mu 2.746
_exptl_absorpt_correction_T_max 0.7530
_exptl_absorpt_correction_T_min 0.4713
_exptl_absorpt_correction_type multi-scan
_exptl_absorpt_process_details 'SADABS V2012/1 (Bruker AXS Inc.)'
_exptl_crystal_colour yellow
_exptl_crystal_density_diffrn 1.221
_exptl_crystal_description plate
_exptl_crystal_F_000 1388
_exptl_crystal_size_max 0.308
_exptl_crystal_size_mid 0.249
_exptl_crystal_size_min 0.056
_refine_diff_density_max 1.770
_refine_diff_density_min -0.816
_refine_diff_density_rms 0.111
_refine_ls_extinction_method none
_refine_ls_goodness_of_fit_ref 1.183
_refine_ls_hydrogen_treatment constr
_refine_ls_matrix_type full
_refine_ls_number_parameters 823
_refine_ls_number_reflns 11910
_refine_ls_number_restraints 0
_refine_ls_restrained_S_all 1.183
_refine_ls_R_factor_all 0.1461
_refine_ls_R_factor_gt 0.1075
_refine_ls_shift/su_max 0.001
_refine_ls_shift/su_mean 0.000
_refine_ls_structure_factor_coef Fsqd
_refine_ls_weighting_details 'w=1/[\s^2^(Fo^2^)+24.1348P] where P=(Fo^2^+2Fc^2^)/3'
_refine_ls_weighting_scheme calc
_refine_ls_wR_factor_gt 0.1926
_refine_ls_wR_factor_ref 0.2173
_reflns_Friedel_coverage 0.000
_reflns_number_gt 8844
_reflns_number_total 11910
_reflns_threshold_expression 'I > 2\s(I)'
_cod_data_source_file c5dt00755k1.cif
_cod_data_source_block 14d_phosphonium
_cod_depositor_comments 'Adding full bibliography for 7035033--7035035.cif.'
_cod_original_cell_volume 3613.5(11)
_cod_database_code 7035035
_shelx_space_group_comment
;
The symmetry employed for this shelxl refinement is uniquely defined
by the following loop, which should always be used as a source of
symmetry information in preference to the above space-group names.
They are only intended as comments.
;
_shelx_estimated_absorpt_t_min 0.485
_shelx_estimated_absorpt_t_max 0.861
_shelxl_version_number 2014/6

loop_
_space_group_symop_operation_xyz
'x, y, z'
'-x, -y, -z'

loop_
_atom_site_label
_atom_site_type_symbol
_atom_site_fract_x
_atom_site_fract_y
_atom_site_fract_z
_atom_site_U_iso_or_equiv
_atom_site_adp_type
_atom_site_occupancy
_atom_site_site_symmetry_order
_atom_site_calc_flag
_atom_site_refinement_flags_posn
_atom_site_refinement_flags_adp
_atom_site_refinement_flags_occupancy
CT1 H 0.8251 0.8705 0.5377 0.000 Uiso 0 1 d . U P
Ru Ru 0.76287(6) 0.81090(4) 0.62955(3) 0.0572(2) Uani 1 1 d . . .
C1 C 0.7609(7) 0.8317(4) 0.7223(3) 0.0475(17) Uani 1 1 d . . .
H1 H 0.7325 0.7928 0.7592 0.057 Uiso 1 1 calc R U .
C2 C 0.7917(7) 0.8890(5) 0.7410(4) 0.0533(18) Uani 1 1 d . . .
C11 C 0.8487(7) 0.9591(5) 0.6976(4) 0.0537(18) Uani 1 1 d . . .
C12 C 0.7709(9) 1.0387(5) 0.6826(4) 0.065(2) Uani 1 1 d . . .
H12 H 0.6824 1.0490 0.6965 0.078 Uiso 1 1 calc R U .
C13 C 0.8256(12) 1.1033(6) 0.6466(5) 0.084(3) Uani 1 1 d . . .
H13 H 0.7733 1.1569 0.6355 0.100 Uiso 1 1 calc R U .
C14 C 0.9569(12) 1.0883(7) 0.6274(5) 0.094(3) Uani 1 1 d . . .
H14 H 0.9939 1.1319 0.6054 0.112 Uiso 1 1 calc R U .
C15 C 1.0323(11) 1.0092(7) 0.6407(5) 0.092(3) Uani 1 1 d . . .
H15 H 1.1205 0.9987 0.6255 0.111 Uiso 1 1 calc R U .
C16 C 0.9788(9) 0.9443(6) 0.6766(4) 0.071(2) Uani 1 1 d . . .
H16 H 1.0313 0.8907 0.6866 0.085 Uiso 1 1 calc R U .
P3 P 0.78254(19) 0.88279(12) 0.83034(10) 0.0508(5) Uani 1 1 d . . .
C31 C 0.9344(7) 0.8225(5) 0.8599(4) 0.0548(18) Uani 1 1 d . . .
C32 C 1.0137(8) 0.7614(5) 0.8283(5) 0.072(2) Uani 1 1 d . . .
H32 H 0.9892 0.7508 0.7926 0.086 Uiso 1 1 calc R U .
C33 C 1.1300(9) 0.7161(6) 0.8505(6) 0.091(3) Uani 1 1 d . . .
H33 H 1.1841 0.6750 0.8293 0.109 Uiso 1 1 calc R U .
C34 C 1.1656(10) 0.7313(7) 0.9031(6) 0.093(3) Uani 1 1 d . . .
H34 H 1.2441 0.7008 0.9174 0.112 Uiso 1 1 calc R U .
C35 C 1.0875(10) 0.7904(7) 0.9344(5) 0.084(3) Uani 1 1 d . . .
H35 H 1.1120 0.7996 0.9708 0.101 Uiso 1 1 calc R U .
C36 C 0.9722(8) 0.8369(6) 0.9133(4) 0.066(2) Uani 1 1 d . . .
H36 H 0.9195 0.8779 0.9348 0.080 Uiso 1 1 calc R U .
C41 C 0.7565(8) 0.9839(5) 0.8436(4) 0.0551(19) Uani 1 1 d . . .
C42 C 0.6406(9) 1.0260(5) 0.8733(5) 0.071(2) Uani 1 1 d . . .
H42 H 0.5732 1.0010 0.8901 0.085 Uiso 1 1 calc R U .
C43 C 0.6238(11) 1.1054(6) 0.8782(6) 0.097(3) Uani 1 1 d . . .
H43 H 0.5443 1.1344 0.8971 0.116 Uiso 1 1 calc R U .
C44 C 0.7234(14) 1.1418(6) 0.8553(6) 0.100(4) Uani 1 1 d . . .
H44 H 0.7122 1.1946 0.8603 0.119 Uiso 1 1 calc R U .
C45 C 0.8386(13) 1.1013(7) 0.8254(6) 0.093(3) Uani 1 1 d . . .
H45 H 0.9051 1.1270 0.8082 0.112 Uiso 1 1 calc R U .
C46 C 0.8558(10) 1.0230(6) 0.8207(5) 0.074(2) Uani 1 1 d . . .
H46 H 0.9359 0.9948 0.8018 0.089 Uiso 1 1 calc R U .
C51 C 0.6565(7) 0.8382(4) 0.8850(4) 0.0507(17) Uani 1 1 d . . .
C52 C 0.5319(8) 0.8730(5) 0.8726(4) 0.059(2) Uani 1 1 d . . .
H52 H 0.5144 0.9153 0.8339 0.071 Uiso 1 1 calc R U .
C53 C 0.4317(9) 0.8449(6) 0.9180(5) 0.073(2) Uani 1 1 d . . .
H53 H 0.3471 0.8684 0.9100 0.088 Uiso 1 1 calc R U .
C54 C 0.4595(11) 0.7820(7) 0.9748(5) 0.083(3) Uani 1 1 d . . .
H54 H 0.3932 0.7633 1.0056 0.100 Uiso 1 1 calc R U .
C55 C 0.5842(11) 0.7466(6) 0.9865(5) 0.082(3) Uani 1 1 d . . .
H55 H 0.6027 0.7032 1.0244 0.098 Uiso 1 1 calc R U .
C56 C 0.6817(8) 0.7756(5) 0.9418(4) 0.064(2) Uani 1 1 d . . .
H56 H 0.7661 0.7524 0.9503 0.077 Uiso 1 1 calc R U .
C21 C 0.7232(10) 0.9179(5) 0.5375(4) 0.075(3) Uani 1 1 d . . .
H21 H 0.6406 0.9533 0.5394 0.090 Uiso 1 1 calc R U .
C22 C 0.8211(12) 0.9243(6) 0.5626(4) 0.081(3) Uani 1 1 d . . .
H22 H 0.8201 0.9678 0.5799 0.098 Uiso 1 1 calc R U .
C23 C 0.9243(11) 0.8540(7) 0.5582(5) 0.087(3) Uani 1 1 d . . .
H23 H 1.0008 0.8403 0.5754 0.105 Uiso 1 1 calc R U .
C24 C 0.9562(14) 0.7354(7) 0.4952(6) 0.120(5) Uani 1 1 d . . .
H24 H 1.0373 0.7034 0.5051 0.144 Uiso 1 1 calc R U .
C25 C 0.895(2) 0.7158(9) 0.4542(7) 0.136(7) Uani 1 1 d . . .
H25 H 0.9385 0.6705 0.4357 0.164 Uiso 1 1 calc R U .
C26 C 0.7745(19) 0.7585(11) 0.4390(7) 0.139(6) Uani 1 1 d . . .
H26 H 0.7399 0.7423 0.4101 0.167 Uiso 1 1 calc R U .
C27 C 0.7060(15) 0.8227(9) 0.4648(5) 0.112(4) Uani 1 1 d . . .
H27 H 0.6227 0.8502 0.4559 0.134 Uiso 1 1 calc R U .
C28 C 0.8911(10) 0.8075(5) 0.5227(5) 0.079(3) Uani 1 1 d . . .
C29 C 0.7658(10) 0.8489(6) 0.5076(4) 0.073(3) Uani 1 1 d . . .
P1 P 0.55634(19) 0.79850(11) 0.67064(10) 0.0510(5) Uani 1 1 d . . .
C61 C 0.5275(7) 0.7083(5) 0.7405(4) 0.0564(19) Uani 1 1 d . . .
C62 C 0.5059(9) 0.6403(5) 0.7290(4) 0.070(2) Uani 1 1 d . . .
H62 H 0.5012 0.6399 0.6849 0.084 Uiso 1 1 calc R U .
C63 C 0.4912(9) 0.5728(6) 0.7821(6) 0.082(3) Uani 1 1 d . . .
H63 H 0.4778 0.5274 0.7733 0.098 Uiso 1 1 calc R U .
C64 C 0.4963(9) 0.5723(6) 0.8476(5) 0.079(3) Uani 1 1 d . . .
H64 H 0.4843 0.5274 0.8834 0.094 Uiso 1 1 calc R U .
C65 C 0.5192(8) 0.6387(5) 0.8598(5) 0.068(2) Uani 1 1 d . . .
H65 H 0.5250 0.6386 0.9038 0.082 Uiso 1 1 calc R U .
C66 C 0.5334(7) 0.7051(5) 0.8068(4) 0.060(2) Uani 1 1 d . . .
H66 H 0.5477 0.7501 0.8159 0.072 Uiso 1 1 calc R U .
C71 C 0.4724(8) 0.7948(5) 0.6045(4) 0.059(2) Uani 1 1 d . . .
C72 C 0.5274(10) 0.7323(6) 0.5702(4) 0.077(3) Uani 1 1 d . . .
H72 H 0.6052 0.6947 0.5799 0.092 Uiso 1 1 calc R U .
C73 C 0.4682(11) 0.7255(7) 0.5224(5) 0.094(3) Uani 1 1 d . . .
H73 H 0.5043 0.6824 0.5006 0.113 Uiso 1 1 calc R U .
C74 C 0.3545(12) 0.7825(8) 0.5061(6) 0.103(4) Uani 1 1 d . . .
H74 H 0.3130 0.7774 0.4740 0.124 Uiso 1 1 calc R U .
C75 C 0.3036(11) 0.8462(8) 0.5375(6) 0.100(4) Uani 1 1 d . . .
H75 H 0.2292 0.8859 0.5250 0.120 Uiso 1 1 calc R U .
C76 C 0.3601(9) 0.8527(6) 0.5874(5) 0.078(3) Uani 1 1 d . . .
H76 H 0.3230 0.8956 0.6093 0.094 Uiso 1 1 calc R U .
C81 C 0.4463(8) 0.8850(5) 0.7042(4) 0.0573(19) Uani 1 1 d . . .
C82 C 0.4744(8) 0.9606(5) 0.6849(4) 0.062(2) Uani 1 1 d . . .
H82 H 0.5505 0.9663 0.6559 0.074 Uiso 1 1 calc R U .
C83 C 0.3912(10) 1.0289(6) 0.7079(5) 0.082(3) Uani 1 1 d . . .
H83 H 0.4102 1.0799 0.6927 0.099 Uiso 1 1 calc R U .
C84 C 0.2818(11) 1.0203(7) 0.7531(6) 0.101(4) Uani 1 1 d . . .
H84 H 0.2291 1.0646 0.7708 0.121 Uiso 1 1 calc R U .
C85 C 0.2497(9) 0.9466(7) 0.7722(5) 0.091(3) Uani 1 1 d . . .
H85 H 0.1734 0.9415 0.8013 0.109 Uiso 1 1 calc R U .
C86 C 0.3317(8) 0.8794(6) 0.7480(5) 0.075(2) Uani 1 1 d . . .
H86 H 0.3093 0.8295 0.7614 0.089 Uiso 1 1 calc R U .
P2 P 0.85108(19) 0.67748(11) 0.67200(10) 0.0511(5) Uani 1 1 d . . .
O21 O 0.8321(5) 0.6482(3) 0.7520(3) 0.0652(15) Uani 1 1 d . . .
O22 O 1.0006(5) 0.6413(3) 0.6509(3) 0.0707(16) Uani 1 1 d . . .
O23 O 0.8012(5) 0.6191(3) 0.6449(3) 0.0665(15) Uani 1 1 d . . .
C91 C 0.8648(9) 0.5643(5) 0.7930(4) 0.074(3) Uani 1 1 d . . .
H91A H 0.9477 0.5340 0.7733 0.089 Uiso 1 1 calc R U .
H91B H 0.8008 0.5368 0.7938 0.089 Uiso 1 1 calc R U .
C92 C 0.8697(11) 0.5654(6) 0.8631(5) 0.094(3) Uani 1 1 d . . .
H92A H 0.9370 0.5894 0.8624 0.141 Uiso 1 1 calc R U .
H92B H 0.8866 0.5098 0.8910 0.141 Uiso 1 1 calc R U .
H92C H 0.7887 0.5976 0.8816 0.141 Uiso 1 1 calc R U .
C93 C 1.0937(11) 0.6628(8) 0.6736(7) 0.110(4) Uani 1 1 d . . .
H93A H 1.0879 0.7210 0.6535 0.132 Uiso 1 1 calc R U .
H93B H 1.0728 0.6553 0.7227 0.132 Uiso 1 1 calc R U .
C94 C 1.2204(13) 0.6176(11) 0.6578(10) 0.182(8) Uani 1 1 d . . .
H94A H 1.2255 0.5596 0.6724 0.273 Uiso 1 1 calc R U .
H94B H 1.2754 0.6300 0.6807 0.273 Uiso 1 1 calc R U .
H94C H 1.2477 0.6322 0.6093 0.273 Uiso 1 1 calc R U .
C95 C 0.8650(11) 0.5361(6) 0.6378(7) 0.100(4) Uani 1 1 d . . .
H95A H 0.9566 0.5306 0.6234 0.121 Uiso 1 1 calc R U .
H95B H 0.8533 0.4974 0.6817 0.121 Uiso 1 1 calc R U .
C96 C 0.8144(19) 0.5170(8) 0.5888(8) 0.175(8) Uani 1 1 d . . .
H96A H 0.7270 0.5145 0.6062 0.263 Uiso 1 1 calc R U .
H96B H 0.8654 0.4644 0.5804 0.263 Uiso 1 1 calc R U .
H96C H 0.8168 0.5590 0.5470 0.263 Uiso 1 1 calc R U .
B B 0.8573(11) 0.7113(6) 0.1776(6) 0.071(3) Uani 1 1 d . . .
C11B C 0.8359(9) 0.8047(5) 0.1256(4) 0.069(2) Uani 1 1 d . . .
C12B C 0.7342(9) 0.8369(6) 0.0879(5) 0.080(3) Uani 1 1 d . . .
H12B H 0.6798 0.8042 0.0917 0.096 Uiso 1 1 calc R U .
C13B C 0.7110(11) 0.9151(6) 0.0452(5) 0.088(3) Uani 1 1 d . . .
H13B H 0.6413 0.9346 0.0216 0.106 Uiso 1 1 calc R U .
C14B C 0.7906(12) 0.9636(6) 0.0378(5) 0.087(3) Uani 1 1 d . . .
H14B H 0.7745 1.0166 0.0095 0.105 Uiso 1 1 calc R U .
C15B C 0.8920(13) 0.9354(7) 0.0712(6) 0.098(3) Uani 1 1 d . . .
H15B H 0.9469 0.9684 0.0653 0.117 Uiso 1 1 calc R U .
C16B C 0.9152(11) 0.8557(6) 0.1150(5) 0.086(3) Uani 1 1 d . . .
H16B H 0.9862 0.8368 0.1377 0.103 Uiso 1 1 calc R U .
C21B C 0.8515(8) 0.6472(5) 0.1345(4) 0.064(2) Uani 1 1 d . . .
C22B C 0.9103(9) 0.6524(5) 0.0664(5) 0.075(3) Uani 1 1 d . . .
H22B H 0.9549 0.6927 0.0462 0.090 Uiso 1 1 calc R U .
C23B C 0.9066(11) 0.6026(7) 0.0278(5) 0.089(3) Uani 1 1 d . . .
H23B H 0.9513 0.6078 -0.0165 0.107 Uiso 1 1 calc R U .
C24B C 0.8381(11) 0.5457(7) 0.0538(6) 0.090(3) Uani 1 1 d . . .
H24B H 0.8332 0.5121 0.0277 0.108 Uiso 1 1 calc R U .
C25B C 0.7765(10) 0.5390(7) 0.1194(6) 0.090(3) Uani 1 1 d . . .
H25B H 0.7290 0.5002 0.1382 0.107 Uiso 1 1 calc R U .
C26B C 0.7830(10) 0.5886(6) 0.1585(5) 0.081(3) Uani 1 1 d . . .
H26B H 0.7392 0.5821 0.2030 0.097 Uiso 1 1 calc R U .
C31B C 0.7448(11) 0.7073(6) 0.2433(5) 0.080(3) Uani 1 1 d . . .
C32B C 0.7584(13) 0.6401(8) 0.2997(5) 0.107(4) Uani 1 1 d . . .
H32B H 0.8384 0.6018 0.3019 0.128 Uiso 1 1 calc R U .
C33B C 0.6573(18) 0.6270(9) 0.3536(6) 0.124(5) Uani 1 1 d . . .
H33B H 0.6715 0.5817 0.3907 0.149 Uiso 1 1 calc R U .
C34B C 0.5367(18) 0.6821(11) 0.3507(8) 0.140(6) Uani 1 1 d . . .
H34B H 0.4677 0.6731 0.3847 0.167 Uiso 1 1 calc R U .
C35B C 0.5210(15) 0.7504(10) 0.2968(8) 0.142(6) Uani 1 1 d . . .
H35B H 0.4415 0.7893 0.2947 0.170 Uiso 1 1 calc R U .
C36B C 0.6238(12) 0.7613(7) 0.2456(6) 0.104(4) Uani 1 1 d . . .
H36B H 0.6101 0.8086 0.2101 0.125 Uiso 1 1 calc R U .
C41B C 0.9971(11) 0.6873(5) 0.2025(5) 0.082(3) Uani 1 1 d . . .
C42B C 1.1139(12) 0.6483(6) 0.1671(6) 0.097(3) Uani 1 1 d . . .
H42B H 1.1115 0.6318 0.1289 0.116 Uiso 1 1 calc R U .
C43B C 1.2335(13) 0.6333(7) 0.1867(9) 0.124(5) Uani 1 1 d . . .
H43B H 1.3083 0.6069 0.1620 0.148 Uiso 1 1 calc R U .
C44B C 1.2402(16) 0.6578(8) 0.2430(10) 0.127(6) Uani 1 1 d . . .
H44B H 1.3195 0.6489 0.2558 0.153 Uiso 1 1 calc R U .
C45B C 1.1303(18) 0.6949(10) 0.2794(8) 0.131(5) Uani 1 1 d . . .
H45B H 1.1340 0.7107 0.3177 0.157 Uiso 1 1 calc R U .
C46B C 1.0124(13) 0.7091(7) 0.2593(6) 0.105(4) Uani 1 1 d . . .
H46B H 0.9388 0.7347 0.2853 0.126 Uiso 1 1 calc R U .

loop_
_atom_site_aniso_label
_atom_site_aniso_U_11
_atom_site_aniso_U_22
_atom_site_aniso_U_33
_atom_site_aniso_U_23
_atom_site_aniso_U_13
_atom_site_aniso_U_12
Ru 0.0637(4) 0.0529(3) 0.0491(4) -0.0072(3) -0.0054(3) -0.0144(3)
C1 0.046(4) 0.039(4) 0.045(4) 0.006(3) -0.010(3) -0.007(3)
C2 0.040(4) 0.055(4) 0.057(5) -0.003(4) -0.005(3) -0.014(3)
C11 0.049(5) 0.054(4) 0.060(5) -0.011(4) -0.007(3) -0.021(3)
C12 0.076(6) 0.054(5) 0.060(5) -0.007(4) -0.021(4) -0.008(4)
C13 0.122(9) 0.056(5) 0.066(6) -0.002(4) -0.018(6) -0.023(5)
C14 0.113(10) 0.078(7) 0.089(7) -0.011(6) 0.007(6) -0.048(7)
C15 0.085(8) 0.097(8) 0.090(7) -0.026(6) 0.023(6) -0.041(6)
C16 0.068(6) 0.072(5) 0.067(6) -0.011(4) 0.002(4) -0.024(5)
P3 0.0479(11) 0.0512(10) 0.0496(11) -0.0093(8) -0.0102(8) -0.0088(8)
C31 0.052(5) 0.056(4) 0.051(4) -0.012(3) -0.004(3) -0.011(3)
C32 0.065(6) 0.064(5) 0.077(6) -0.015(4) -0.015(4) -0.002(4)
C33 0.060(6) 0.084(7) 0.102(8) -0.017(6) -0.008(6) 0.009(5)
C34 0.058(7) 0.105(8) 0.096(8) 0.003(7) -0.025(6) -0.008(6)
C35 0.073(7) 0.111(8) 0.068(6) -0.005(6) -0.028(5) -0.025(6)
C36 0.053(5) 0.084(6) 0.058(5) -0.020(4) -0.009(4) -0.010(4)
C41 0.069(5) 0.055(4) 0.046(4) -0.008(3) -0.014(4) -0.023(4)
C42 0.067(6) 0.056(5) 0.090(7) -0.024(5) -0.013(5) -0.009(4)
C43 0.091(8) 0.068(6) 0.136(10) -0.042(6) -0.023(7) -0.008(6)
C44 0.139(11) 0.059(6) 0.119(9) -0.020(6) -0.051(8) -0.031(7)
C45 0.113(10) 0.094(8) 0.091(8) -0.015(6) -0.024(7) -0.055(7)
C46 0.080(7) 0.077(6) 0.072(6) -0.016(5) -0.017(5) -0.029(5)
C51 0.046(5) 0.053(4) 0.055(4) -0.015(3) -0.010(3) -0.012(3)
C52 0.076(6) 0.050(4) 0.051(4) -0.010(3) -0.015(4) -0.014(4)
C53 0.052(6) 0.097(7) 0.077(6) -0.034(5) -0.003(4) -0.021(5)
C54 0.086(8) 0.102(8) 0.067(6) -0.027(6) 0.013(5) -0.044(6)
C55 0.090(8) 0.085(7) 0.060(6) 0.000(5) -0.007(5) -0.028(6)
C56 0.054(5) 0.067(5) 0.063(5) -0.004(4) -0.010(4) -0.015(4)
C21 0.103(8) 0.070(6) 0.038(4) -0.019(4) 0.002(4) -0.008(5)
C22 0.129(9) 0.067(6) 0.050(5) -0.002(4) -0.003(5) -0.048(6)
C23 0.090(8) 0.100(8) 0.076(7) -0.020(6) 0.029(5) -0.062(7)
C24 0.142(11) 0.080(7) 0.075(8) 0.003(6) 0.038(7) -0.004(7)
C25 0.25(2) 0.085(9) 0.074(9) -0.040(7) 0.039(11) -0.066(11)
C26 0.183(17) 0.145(14) 0.065(8) -0.015(9) 0.029(10) -0.054(12)
C27 0.147(12) 0.140(11) 0.056(6) -0.015(7) 0.008(7) -0.075(10)
C28 0.080(7) 0.055(5) 0.070(6) 0.000(4) 0.029(5) -0.016(5)
C29 0.106(8) 0.074(6) 0.040(4) -0.011(4) 0.009(4) -0.044(6)
P1 0.0544(12) 0.0479(10) 0.0469(10) -0.0078(8) -0.0104(8) -0.0098(8)
C61 0.046(5) 0.054(4) 0.055(5) -0.004(4) 0.000(3) -0.008(3)
C62 0.078(6) 0.074(6) 0.060(5) -0.016(4) -0.005(4) -0.028(5)
C63 0.075(7) 0.068(6) 0.101(8) -0.023(6) -0.003(5) -0.024(5)
C64 0.075(7) 0.068(6) 0.078(7) 0.001(5) -0.003(5) -0.021(5)
C65 0.061(6) 0.075(6) 0.063(5) -0.011(4) -0.008(4) -0.017(4)
C66 0.053(5) 0.063(5) 0.058(5) -0.003(4) -0.010(4) -0.015(4)
C71 0.064(5) 0.061(5) 0.054(5) -0.012(4) -0.012(4) -0.019(4)
C72 0.086(7) 0.084(6) 0.061(5) -0.009(5) -0.025(5) -0.022(5)
C73 0.103(9) 0.116(9) 0.081(7) -0.035(6) -0.032(6) -0.029(7)
C74 0.120(10) 0.120(9) 0.094(8) -0.011(7) -0.059(7) -0.048(8)
C75 0.094(8) 0.105(9) 0.103(8) -0.009(7) -0.056(7) -0.016(7)
C76 0.072(6) 0.076(6) 0.083(6) -0.012(5) -0.028(5) -0.009(5)
C81 0.057(5) 0.061(5) 0.053(4) -0.009(4) -0.015(4) -0.014(4)
C82 0.059(5) 0.059(5) 0.065(5) -0.016(4) -0.018(4) -0.006(4)
C83 0.092(8) 0.060(5) 0.086(7) -0.027(5) -0.013(6) 0.001(5)
C84 0.097(9) 0.083(7) 0.096(8) -0.039(6) -0.012(7) 0.026(6)
C85 0.054(6) 0.107(8) 0.090(7) -0.035(6) -0.005(5) 0.015(5)
C86 0.056(6) 0.082(6) 0.076(6) -0.017(5) -0.009(4) -0.008(4)
P2 0.0471(11) 0.0472(10) 0.0530(11) -0.0107(8) -0.0060(8) -0.0067(8)
O21 0.067(4) 0.045(3) 0.073(4) -0.013(3) -0.012(3) 0.000(2)
O22 0.054(4) 0.065(3) 0.088(4) -0.022(3) -0.005(3) -0.009(3)
O23 0.064(4) 0.052(3) 0.078(4) -0.015(3) -0.016(3) -0.004(3)
C91 0.085(7) 0.049(4) 0.071(6) 0.008(4) -0.022(5) -0.008(4)
C92 0.119(9) 0.072(6) 0.072(6) 0.007(5) -0.041(6) -0.002(6)
C93 0.068(8) 0.107(9) 0.166(12) -0.061(8) -0.004(7) -0.022(6)
C94 0.074(10) 0.191(17) 0.29(2) -0.080(16) -0.040(12) -0.015(10)
C95 0.109(9) 0.058(6) 0.136(10) -0.035(6) -0.034(7) -0.002(5)
C96 0.32(2) 0.079(8) 0.141(13) -0.046(9) -0.076(15) -0.023(12)
B 0.067(7) 0.066(6) 0.074(7) -0.010(5) -0.015(5) -0.013(5)
C11B 0.077(6) 0.065(5) 0.067(6) -0.021(4) -0.010(5) -0.017(5)
C12B 0.071(7) 0.069(6) 0.087(7) -0.012(5) -0.013(5) -0.005(5)
C13B 0.084(7) 0.070(6) 0.090(7) -0.013(5) -0.016(6) 0.006(5)
C14B 0.132(10) 0.054(5) 0.062(6) -0.009(4) -0.016(6) -0.010(6)
C15B 0.135(11) 0.084(7) 0.084(7) -0.010(6) -0.023(7) -0.046(7)
C16B 0.098(8) 0.072(6) 0.084(7) -0.007(5) -0.020(6) -0.022(6)
C21B 0.070(6) 0.059(5) 0.063(5) -0.012(4) -0.010(4) -0.018(4)
C22B 0.080(7) 0.063(5) 0.065(6) -0.006(4) -0.007(5) -0.007(4)
C23B 0.102(8) 0.080(7) 0.072(6) -0.027(5) -0.022(6) 0.009(6)
C24B 0.092(8) 0.078(7) 0.105(9) -0.040(6) -0.033(7) -0.002(6)
C25B 0.081(7) 0.103(8) 0.096(8) -0.033(6) -0.002(6) -0.040(6)
C26B 0.092(7) 0.083(6) 0.071(6) -0.028(5) 0.000(5) -0.030(6)
C31B 0.107(8) 0.074(6) 0.058(5) -0.016(5) -0.015(5) -0.022(6)
C32B 0.137(11) 0.116(9) 0.069(7) -0.025(7) -0.005(7) -0.043(8)
C33B 0.194(16) 0.118(11) 0.066(7) -0.034(7) 0.009(9) -0.059(11)
C34B 0.171(16) 0.158(15) 0.094(10) -0.056(10) 0.039(10) -0.069(13)
C35B 0.141(13) 0.143(13) 0.112(11) -0.050(10) 0.034(10) -0.019(10)
C36B 0.124(10) 0.099(8) 0.081(7) -0.040(6) 0.014(7) -0.021(7)
C41B 0.111(9) 0.053(5) 0.084(7) -0.001(5) -0.035(6) -0.023(5)
C42B 0.104(9) 0.061(6) 0.121(9) -0.008(6) -0.044(7) -0.008(6)
C43B 0.103(10) 0.069(7) 0.200(16) -0.008(8) -0.069(10) -0.013(6)
C44B 0.126(13) 0.084(9) 0.180(17) 0.016(9) -0.079(12) -0.044(9)
C45B 0.171(16) 0.128(12) 0.120(12) 0.011(9) -0.075(12) -0.075(12)
C46B 0.142(11) 0.095(8) 0.097(8) 0.007(6) -0.054(8) -0.060(8)

loop_
_atom_type_symbol
_atom_type_description
_atom_type_scat_dispersion_real
_atom_type_scat_dispersion_imag
_atom_type_scat_source
C C 0.0181 0.0091 'International Tables Vol C Tables 4.2.6.8 and 6.1.1.4'
H H 0.0000 0.0000 'International Tables Vol C Tables 4.2.6.8 and 6.1.1.4'
B B 0.0090 0.0039 'International Tables Vol C Tables 4.2.6.8 and 6.1.1.4'
O O 0.0492 0.0322 'International Tables Vol C Tables 4.2.6.8 and 6.1.1.4'
P P 0.2955 0.4335 'International Tables Vol C Tables 4.2.6.8 and 6.1.1.4'
Ru Ru 0.0552 3.2960 'International Tables Vol C Tables 4.2.6.8 and 6.1.1.4'

loop_
_geom_angle_atom_site_label_1
_geom_angle_atom_site_label_2
_geom_angle_atom_site_label_3
_geom_angle
CT1 Ru C1 128.6(2)
CT1 Ru C23 32.3(3)
C1 Ru C23 107.1(4)
CT1 Ru P2 122.32(6)
C1 Ru P2 88.22(18)
C23 Ru P2 103.6(3)
CT1 Ru C22 31.9(3)
C1 Ru C22 97.7(3)
C23 Ru C22 36.7(4)
P2 Ru C22 139.7(3)
CT1 Ru C21 31.2(2)
C1 Ru C21 120.6(3)
C23 Ru C21 59.8(4)
P2 Ru C21 149.1(2)
C22 Ru C21 34.9(3)
CT1 Ru P1 126.46(6)
C1 Ru P1 86.5(2)
C23 Ru P1 158.6(3)
P2 Ru P1 93.16(7)
C22 Ru P1 126.8(3)
C21 Ru P1 99.1(3)
CT1 Ru C28 30.8(2)
C1 Ru C28 141.7(4)
C23 Ru C28 36.1(3)
P2 Ru C28 92.0(2)
C22 Ru C28 59.5(3)
C21 Ru C28 58.9(3)
P1 Ru C28 131.7(3)
CT1 Ru C29 29.8(2)
C1 Ru C29 154.9(3)
C23 Ru C29 58.8(4)
P2 Ru C29 114.4(2)
C22 Ru C29 58.2(3)
C21 Ru C29 35.2(3)
P1 Ru C29 102.2(3)
C28 Ru C29 34.4(3)
C2 C1 Ru 133.9(5)
C1 C2 C11 129.6(7)
C1 C2 P3 120.1(5)
C11 C2 P3 110.0(5)
C16 C11 C12 119.9(8)
C16 C11 C2 119.8(7)
C12 C11 C2 120.2(7)
C11 C12 C13 119.6(9)
C14 C13 C12 120.2(9)
C15 C14 C13 119.7(10)
C14 C15 C16 120.6(10)
C11 C16 C15 120.0(9)
C41 P3 C2 110.4(3)
C41 P3 C51 108.1(4)
C2 P3 C51 113.6(3)
C41 P3 C31 105.2(4)
C2 P3 C31 110.9(3)
C51 P3 C31 108.2(3)
C32 C31 C36 119.5(8)
C32 C31 P3 119.3(6)
C36 C31 P3 121.2(6)
C31 C32 C33 119.2(9)
C34 C33 C32 120.4(10)
C35 C34 C33 120.3(10)
C34 C35 C36 120.7(10)
C35 C36 C31 119.9(9)
C42 C41 C46 118.0(8)
C42 C41 P3 122.6(6)
C46 C41 P3 119.4(7)
C41 C42 C43 120.0(9)
C44 C43 C42 120.4(11)
C45 C44 C43 120.4(10)
C46 C45 C44 119.5(10)
C45 C46 C41 121.7(10)
C56 C51 C52 119.7(7)
C56 C51 P3 120.9(6)
C52 C51 P3 119.1(6)
C51 C52 C53 120.0(8)
C54 C53 C52 119.2(9)
C55 C54 C53 120.6(9)
C54 C55 C56 119.7(9)
C51 C56 C55 120.9(8)
C22 C21 C29 109.7(9)
C22 C21 Ru 72.0(5)
C29 C21 Ru 78.2(5)
C21 C22 C23 108.2(9)
C21 C22 Ru 73.1(5)
C23 C22 Ru 70.4(5)
C22 C23 C28 107.8(10)
C22 C23 Ru 72.9(5)
C28 C23 Ru 76.9(5)
C25 C24 C28 118.4(14)
C26 C25 C24 124.1(14)
C27 C26 C25 121.2(18)
C26 C27 C29 117.9(15)
C29 C28 C23 107.5(9)
C29 C28 C24 116.1(12)
C23 C28 C24 136.2(12)
C29 C28 Ru 75.5(5)
C23 C28 Ru 67.0(5)
C24 C28 Ru 127.4(6)
C28 C29 C21 106.2(9)
C28 C29 C27 122.2(10)
C21 C29 C27 131.4(12)
C28 C29 Ru 70.1(5)
C21 C29 Ru 66.5(5)
C27 C29 Ru 131.2(6)
C81 P1 C71 102.4(4)
C81 P1 C61 101.7(4)
C71 P1 C61 102.1(4)
C81 P1 Ru 114.9(3)
C71 P1 Ru 113.4(3)
C61 P1 Ru 120.0(3)
C66 C61 C62 116.9(7)
C66 C61 P1 120.2(6)
C62 C61 P1 122.9(6)
C63 C62 C61 120.9(9)
C64 C63 C62 120.6(9)
C65 C64 C63 119.3(9)
C66 C65 C64 119.6(9)
C65 C66 C61 122.8(8)
C76 C71 C72 119.4(8)
C76 C71 P1 122.5(7)
C72 C71 P1 118.1(6)
C73 C72 C71 120.5(10)
C72 C73 C74 120.1(11)
C75 C74 C73 119.5(10)
C74 C75 C76 121.2(10)
C75 C76 C71 119.2(10)
C82 C81 C86 117.1(8)
C82 C81 P1 119.8(6)
C86 C81 P1 123.1(7)
C81 C82 C83 121.7(9)
C84 C83 C82 119.7(10)
C83 C84 C85 120.2(9)
C84 C85 C86 119.7(10)
C81 C86 C85 121.6(10)
O21 P2 O22 103.0(3)
O21 P2 O23 107.3(3)
O22 P2 O23 98.3(3)
O21 P2 Ru 115.5(2)
O22 P2 Ru 118.6(2)
O23 P2 Ru 112.3(2)
C91 O21 P2 127.3(5)
C93 O22 P2 122.2(6)
C95 O23 P2 128.5(6)
O21 C91 C92 109.5(7)
C94 C93 O22 114.9(11)
C96 C95 O23 110.7(10)
C31B B C41B 109.9(8)
C31B B C11B 112.1(8)
C41B B C11B 107.7(8)
C31B B C21B 107.7(8)
C41B B C21B 112.0(8)
C11B B C21B 107.5(7)
C16B C11B C12B 115.1(9)
C16B C11B B 124.1(9)
C12B C11B B 120.8(8)
C13B C12B C11B 122.7(10)
C14B C13B C12B 119.7(10)
C15B C14B C13B 120.4(10)
C14B C15B C16B 119.8(11)
C11B C16B C15B 122.2(10)
C26B C21B C22B 113.1(8)
C26B C21B B 125.0(8)
C22B C21B B 121.7(8)
C23B C22B C21B 124.5(10)
C24B C23B C22B 120.2(10)
C23B C24B C25B 117.9(10)
C24B C25B C26B 121.5(10)
C21B C26B C25B 122.8(9)
C36B C31B C32B 113.9(11)
C36B C31B B 124.6(9)
C32B C31B B 120.9(10)
C31B C32B C33B 123.4(13)
C34B C33B C32B 119.3(14)
C35B C34B C33B 118.7(14)
C34B C35B C36B 119.8(15)
C31B C36B C35B 124.8(13)
C46B C41B C42B 113.5(11)
C46B C41B B 122.4(11)
C42B C41B B 124.0(10)
C43B C42B C41B 123.1(13)
C44B C43B C42B 119.7(15)
C45B C44B C43B 119.6(15)
C44B C45B C46B 119.9(16)
C45B C46B C41B 124.2(15)

loop_
_geom_bond_atom_site_label_1
_geom_bond_atom_site_label_2
_geom_bond_distance
Ru CT1 1.9654(7)
Ru C1 2.056(7)
Ru C23 2.216(8)
Ru P2 2.2266(19)
Ru C22 2.249(8)
Ru C21 2.263(8)
Ru P1 2.302(2)
Ru C28 2.344(8)
Ru C29 2.415(8)
C1 C2 1.337(10)
C2 C11 1.514(10)
C2 P3 1.805(8)
C11 C16 1.368(11)
C11 C12 1.379(10)
C12 C13 1.389(12)
C13 C14 1.376(14)
C14 C15 1.360(14)
C15 C16 1.386(12)
P3 C41 1.800(8)
P3 C51 1.809(8)
P3 C31 1.817(8)
C31 C32 1.382(11)
C31 C36 1.383(11)
C32 C33 1.386(12)
C33 C34 1.363(15)
C34 C35 1.350(14)
C35 C36 1.372(12)
C41 C42 1.372(11)
C41 C46 1.394(11)
C42 C43 1.377(12)
C43 C44 1.366(15)
C44 C45 1.357(15)
C45 C46 1.355(13)
C51 C56 1.367(10)
C51 C52 1.372(10)
C52 C53 1.395(12)
C53 C54 1.374(13)
C54 C55 1.371(14)
C55 C56 1.371(12)
C21 C22 1.355(13)
C21 C29 1.423(12)
C22 C23 1.404(14)
C23 C28 1.419(14)
C24 C25 1.37(2)
C24 C28 1.452(15)
C25 C26 1.37(2)
C26 C27 1.328(19)
C27 C29 1.463(15)
C28 C29 1.409(13)
P1 C81 1.828(8)
P1 C71 1.854(8)
P1 C61 1.858(7)
C61 C66 1.377(11)
C61 C62 1.383(11)
C62 C63 1.380(12)
C63 C64 1.371(13)
C64 C65 1.368(12)
C65 C66 1.367(11)
C71 C76 1.380(11)
C71 C72 1.388(12)
C72 C73 1.360(12)
C73 C74 1.381(15)
C74 C75 1.363(15)
C75 C76 1.375(13)
C81 C82 1.380(11)
C81 C86 1.390(11)
C82 C83 1.398(11)
C83 C84 1.367(15)
C84 C85 1.369(15)
C85 C86 1.392(13)
P2 O21 1.571(6)
P2 O22 1.582(6)
P2 O23 1.585(6)
O21 C91 1.446(9)
O22 C93 1.413(12)
O23 C95 1.440(10)
C91 C92 1.475(12)
C93 C94 1.396(16)
C95 C96 1.431(16)
B C31B 1.620(14)
B C41B 1.635(15)
B C11B 1.654(13)
B C21B 1.655(14)
C11B C16B 1.381(13)
C11B C12B 1.396(12)
C12B C13B 1.378(13)
C13B C14B 1.363(14)
C14B C15B 1.339(15)
C15B C16B 1.407(13)
C21B C26B 1.374(12)
C21B C22B 1.401(12)
C22B C23B 1.364(13)
C23B C24B 1.353(15)
C24B C25B 1.362(14)
C25B C26B 1.382(13)
C31B C36B 1.378(14)
C31B C32B 1.391(14)
C32B C33B 1.408(17)
C33B C34B 1.38(2)
C34B C35B 1.374(19)
C35B C36B 1.384(16)
C41B C46B 1.403(14)
C41B C42B 1.407(15)
C42B C43B 1.398(15)
C43B C44B 1.38(2)
C44B C45B 1.36(2)
C45B C46B 1.388(17)
